data_4106005
loop_
_publ_author_name
'David J. Lun'
'Geoffrey I. N. Waterhouse'
'Shane G. Telfer'

_publ_section_title
;
 A General Thermolabile Protecting Group Strategy for Organocatalytic
 Metal-Organic Frameworks
;
_journal_name_full 'Journal of the American Chemical Society'
_journal_page_first 5806
_journal_page_last 5809
_journal_paper_doi 10.1021/ja202223d
_journal_volume 133
_journal_year 2011
_chemical_formula_sum 'C72 H72 N6 O22 Zn4'
_chemical_formula_weight 1634.84
_chemical_name_systematic
;
 ?
;
_space_group_IT_number 215
_symmetry_cell_setting cubic
_symmetry_space_group_name_Hall 'P -4 2 3'
_symmetry_space_group_name_H-M 'P -4 3 m'
_atom_sites_solution_hydrogens geom
_atom_sites_solution_primary direct
_atom_sites_solution_secondary difmap
_audit_creation_method SHELXL-97
_cell_angle_alpha 90.00
_cell_angle_beta 90.00
_cell_angle_gamma 90.00
_cell_formula_units_Z 1
_cell_length_a 17.1625(19)
_cell_length_b 17.1625(19)
_cell_length_c 17.1625(19)
_cell_measurement_reflns_used 1977
_cell_measurement_temperature 292(2)
_cell_measurement_theta_max 64.2
_cell_measurement_theta_min 7.3
_cell_volume 5055.2(10)
_computing_cell_refinement 'FSProcess in Process-Auto (Rigaku, 1998)'
_computing_data_collection 'CrystalClear (Rigaku, 2005)'
_computing_data_reduction 'FSProcess in Process-Auto (Rigaku, 1998)'
_computing_structure_refinement 'SHELXL-97 (Sheldrick, 1997)'
_computing_structure_solution 'SHELXS97 (Sheldrick, 2008)'
_diffrn_ambient_temperature 292(2)
_diffrn_detector_area_resol_mean 10
_diffrn_measured_fraction_theta_full 0.994
_diffrn_measured_fraction_theta_max 0.994
_diffrn_measurement_device_type 'Rigaku Spider'
_diffrn_measurement_method \w-scans
_diffrn_radiation_monochromator 'Rigaku VariMax-HF Confocal Optical System'
_diffrn_radiation_source 'Rigaku MM007 rotating anode'
_diffrn_radiation_type CuK\a
_diffrn_radiation_wavelength 1.54178
_diffrn_reflns_av_R_equivalents 0.0216
_diffrn_reflns_av_sigmaI/netI 0.0189
_diffrn_reflns_limit_h_max 8
_diffrn_reflns_limit_h_min -17
_diffrn_reflns_limit_k_max 18
_diffrn_reflns_limit_k_min -10
_diffrn_reflns_limit_l_max 20
_diffrn_reflns_limit_l_min -11
_diffrn_reflns_number 8608
_diffrn_reflns_theta_full 64.83
_diffrn_reflns_theta_max 64.83
_diffrn_reflns_theta_min 7.30
_exptl_absorpt_coefficient_mu 0.780
_exptl_absorpt_correction_T_max 1.0
_exptl_absorpt_correction_T_min 0.59
_exptl_absorpt_correction_type multi-scan
_exptl_absorpt_process_details '(ABSCOR; Higashi, 1995)'
_exptl_crystal_colour colourless
_exptl_crystal_density_diffrn 0.537
_exptl_crystal_description block
_exptl_crystal_F_000 842
_exptl_crystal_size_max 0.30
_exptl_crystal_size_mid 0.30
_exptl_crystal_size_min 0.10
_refine_diff_density_max 0.299
_refine_diff_density_min -0.481
_refine_diff_density_rms 0.091
_refine_ls_abs_structure_details 'Flack H D (1983), Acta Cryst. A39, 876-881'
_refine_ls_abs_structure_Flack 0.6(3)
_refine_ls_extinction_method none
_refine_ls_goodness_of_fit_ref 1.346
_refine_ls_hydrogen_treatment constr
_refine_ls_matrix_type full
_refine_ls_number_parameters 35
_refine_ls_number_reflns 1615
_refine_ls_number_restraints 5
_refine_ls_restrained_S_all 1.345
_refine_ls_R_factor_all 0.1320
_refine_ls_R_factor_gt 0.1179
_refine_ls_shift/su_max 0.000
_refine_ls_shift/su_mean 0.000
_refine_ls_structure_factor_coef Fsqd
_refine_ls_weighting_details 'calc w=1/[\s^2^(Fo^2^)+(0.2000P)^2^+0.0000P] where P=(Fo^2^+2Fc^2^)/3'
_refine_ls_weighting_scheme calc
_refine_ls_wR_factor_gt 0.3104
_refine_ls_wR_factor_ref 0.3480
_reflns_number_gt 1109
_reflns_number_total 1615
_reflns_threshold_expression >2sigma(I)
_cod_data_source_file ja202223d_si_002_1.cif
_cod_data_source_block IRMOF-Pro-Boc
_cod_database_code 4106005

loop_
_symmetry_equiv_pos_as_xyz
'x, y, z'
'-x, -y, z'
'-x, y, -z'
'x, -y, -z'
'z, x, y'
'z, -x, -y'
'-z, -x, y'
'-z, x, -y'
'y, z, x'
'-y, z, -x'
'y, -z, -x'
'-y, -z, x'
'y, x, z'
'-y, -x, z'
'y, -x, -z'
'-y, x, -z'
'x, z, y'
'-x, z, -y'
'-x, -z, y'
'x, -z, -y'
'z, y, x'
'z, -y, -x'
'-z, y, -x'
'-z, -y, x'

loop_
_atom_site_label
_atom_site_type_symbol
_atom_site_fract_x
_atom_site_fract_y
_atom_site_fract_z
_atom_site_U_iso_or_equiv
_atom_site_adp_type
_atom_site_occupancy
_atom_site_symmetry_multiplicity
_atom_site_calc_flag
_atom_site_refinement_flags
Zn1 Zn 0.56498(6) 0.43502(6) 0.43502(6) 0.1111(8) Uani 1 6 d S
O1 O 0.5000 0.5000 0.5000 0.106(4) Uani 1 24 d S
O2 O 0.5503(4) 0.4497(4) 0.3246(5) 0.164(3) Uani 1 2 d S
C1 C 0.5000 0.5000 0.2930(8) 0.150(5) Uani 1 4 d S
C2 C 0.5000 0.5000 0.2071(9) 0.191(8) Uani 1 4 d SD
C3 C 0.5499(3) 0.4501(3) 0.1669(6) 0.298(17) Uani 1 2 d SD
H3 H 0.5831 0.4169 0.1939 0.357 Uiso 1 2 calc SR
C4 C 0.5492(3) 0.4508(3) 0.0857(6) 0.255(12) Uani 1 2 d SD
C5 C 0.5000 0.5000 0.0446(9) 0.195(9) Uani 1 4 d SD
N1 N 0.6000 0.4000 0.0461 0.200 Uiso 0.25 2 d SP
N20 N 0.6785 0.2169 0.0182 0.200 Uiso 0.125 1 d P
C20 C 0.7040 0.2960 0.0227 0.200 Uiso 0.25 2 d SP
C21 C 0.6500 0.3500 0.0751 0.200 Uiso 0.25 2 d SP
O20 O 0.6500 0.3500 0.1462 0.200 Uiso 0.25 2 d SP
C22 C 0.8021 0.3550 -0.0569 0.200 Uiso 0.125 1 d P
C23 C 0.6990 0.3260 -0.0619 0.200 Uiso 0.125 1 d P
C24 C 0.6330 0.2766 -0.0959 0.200 Uiso 0.125 1 d P
C25 C 0.8354 0.3042 0.0759 0.200 Uiso 0.125 1 d P
O21 O 0.8169 0.2717 0.1366 0.200 Uiso 0.125 1 d P
O22 O 0.9428 0.3281 0.0917 0.200 Uiso 0.125 1 d P
C26 C 0.6835 0.1104 0.0271 0.200 Uiso 0.125 1 d P
C27 C 0.8133 0.3612 0.0394 0.200 Uiso 0.125 1 d P
C28 C 1.0437 0.3511 0.0681 0.200 Uiso 0.125 1 d P
C29 C 0.8754 0.2296 0.0121 0.200 Uiso 0.125 1 d P
H4 H 0.5827 0.4173 0.0582 0.200 Uiso 0.75 2 d SP
H20 H 0.6878 0.3884 -0.0680 0.200 Uiso 0.125 1 d P
H21 H 0.7535 0.3124 -0.0924 0.200 Uiso 0.125 1 d P
H22 H 0.6351 0.2730 -0.1595 0.200 Uiso 0.125 1 d P
H23 H 0.5768 0.3013 -0.0790 0.200 Uiso 0.125 1 d P
H24 H 0.8347 0.4092 -0.0500 0.200 Uiso 0.125 1 d P
H25 H 0.8379 0.3129 -0.0889 0.200 Uiso 0.125 1 d P
H26 H 0.7637 0.3007 0.0452 0.200 Uiso 0.125 1 d P
H27 H 0.5950 0.4050 -0.0022 0.200 Uiso 0.25 2 d SP
H28 H 1.1027 0.3459 0.0971 0.200 Uiso 0.125 1 d P
H29 H 1.0120 0.3220 0.0531 0.200 Uiso 0.125 1 d P
H30 H 1.0548 0.4129 0.0342 0.200 Uiso 0.125 1 d P
H31 H 0.9307 0.1978 0.0086 0.200 Uiso 0.125 1 d P
H32 H 0.8432 0.2204 -0.0424 0.200 Uiso 0.125 1 d P
H33 H 0.8416 0.2024 0.0590 0.200 Uiso 0.125 1 d P
H34 H 0.6395 0.2228 -0.0132 0.200 Uiso 0.125 1 d P
H35 H 0.8250 0.4220 0.0552 0.200 Uiso 0.125 1 d P
H36 H 0.7784 0.3364 0.0868 0.200 Uiso 0.125 1 d P

loop_
_atom_site_aniso_label
_atom_site_aniso_U_11
_atom_site_aniso_U_22
_atom_site_aniso_U_33
_atom_site_aniso_U_23
_atom_site_aniso_U_13
_atom_site_aniso_U_12
Zn1 0.1111(8) 0.1111(8) 0.1111(8) -0.0043(5) 0.0043(5) 0.0043(5)
O1 0.106(4) 0.106(4) 0.106(4) 0.000 0.000 0.000
O2 0.187(5) 0.187(5) 0.118(4) 0.004(4) -0.004(4) 0.023(6)
C1 0.176(9) 0.176(9) 0.098(8) 0.000 0.000 -0.014(12)
C2 0.225(13) 0.225(13) 0.124(12) 0.000 0.000 0.008(18)
C3 0.38(3) 0.38(3) 0.134(10) -0.025(7) 0.025(7) 0.21(3)
C4 0.338(19) 0.338(19) 0.089(7) -0.029(6) 0.029(6) 0.11(2)
C5 0.246(15) 0.246(15) 0.094(9) 0.000 0.000 -0.015(17)

loop_
_atom_type_symbol
_atom_type_description
_atom_type_scat_dispersion_real
_atom_type_scat_dispersion_imag
_atom_type_scat_source
C C 0.0181 0.0091 'International Tables Vol C Tables 4.2.6.8 and 6.1.1.4'
H H 0.0000 0.0000 'International Tables Vol C Tables 4.2.6.8 and 6.1.1.4'
N N 0.0311 0.0180 'International Tables Vol C Tables 4.2.6.8 and 6.1.1.4'
O O 0.0492 0.0322 'International Tables Vol C Tables 4.2.6.8 and 6.1.1.4'
Zn Zn -1.5491 0.6778 'International Tables Vol C Tables 4.2.6.8 and 6.1.1.4'

loop_
_geom_angle_atom_site_label_1
_geom_angle_atom_site_label_2
_geom_angle_atom_site_label_3
_geom_angle
_geom_angle_site_symmetry_1
_geom_angle_site_symmetry_3
O2 Zn1 O2 103.9(4) 7_665 10_656
O2 Zn1 O2 103.9(4) 7_665 .
O2 Zn1 O2 103.9(4) 10_656 .
O2 Zn1 O1 114.6(3) 7_665 .
O2 Zn1 O1 114.6(3) 10_656 .
O2 Zn1 O1 114.6(3) . .
O2 Zn1 Zn1 79.3(3) 7_665 4_566
O2 Zn1 Zn1 127.0(2) 10_656 4_566
O2 Zn1 Zn1 127.0(2) . 4_566
O1 Zn1 Zn1 35.3 . 4_566
O2 Zn1 Zn1 127.0(2) 7_665 2_665
O2 Zn1 Zn1 127.0(2) 10_656 2_665
O2 Zn1 Zn1 79.3(3) . 2_665
O1 Zn1 Zn1 35.3 . 2_665
Zn1 Zn1 Zn1 60.0 4_566 2_665
O2 Zn1 Zn1 127.0(2) 7_665 3_656
O2 Zn1 Zn1 79.3(3) 10_656 3_656
O2 Zn1 Zn1 127.0(2) . 3_656
O1 Zn1 Zn1 35.3 . 3_656
Zn1 Zn1 Zn1 60.0 4_566 3_656
Zn1 Zn1 Zn1 60.0 2_665 3_656
Zn1 O1 Zn1 109.5 4_566 3_656
Zn1 O1 Zn1 109.5 4_566 2_665
Zn1 O1 Zn1 109.5 3_656 2_665
Zn1 O1 Zn1 109.5 4_566 .
Zn1 O1 Zn1 109.5 3_656 .
Zn1 O1 Zn1 109.5 2_665 .
C1 O2 Zn1 124.6(9) . .
O2 C1 O2 132.1(14) . 2_665
O2 C1 C2 114.0(7) . .
O2 C1 C2 114.0(7) 2_665 .
C3 C2 C3 120.7(12) 13 .
C3 C2 C1 119.7(6) 13 .
C3 C2 C1 119.7(6) . .
C2 C3 C4 119.0(8) . .
C2 C3 H3 120.5 . .
C4 C3 H3 120.5 . .
C5 C4 C3 121.3(8) . .
C5 C4 N1 120.5(7) . .
C3 C4 N1 118.2(6) . .
C5 C4 H4 119.2(8) . .
C3 C4 H4 119.5(7) . .
N1 C4 H4 1.28(18) . .
C4 C5 C4 118.8(12) 13 .
C4 C5 C5 120.6(6) 13 3_655
C4 C5 C5 120.6(6) . 3_655
C21 N1 C4 128.8(4) . .
C21 N1 H4 131.4 . .
C4 N1 H4 2.6(4) . .
C21 N1 H27 120.656(1) . .
C4 N1 H27 110.5(4) . .
H4 N1 H27 107.970(1) . .
C27 N20 C25 60.7 14_665 14_665
C27 N20 C20 137.170(1) 14_665 .
C25 N20 C20 121.3 14_665 .
C27 N20 C22 86.088(1) 14_665 14_665
C25 N20 C22 125.6 14_665 14_665
C20 N20 C22 112.5 . 14_665
C27 N20 C26 56.4 14_665 .
C25 N20 C26 43.7 14_665 .
C20 N20 C26 158.0 . .
C22 N20 C26 82.4 14_665 .
C27 N20 H34 75.085(1) 14_665 .
C25 N20 H34 133.993(1) 14_665 .
C20 N20 H34 99.2 . .
C22 N20 H34 33.3 14_665 .
C26 N20 H34 101.8 . .
N20 C20 N20 125.4 . 14_665
N20 C20 C23 84.3 . 14_665
N20 C20 C23 104.5 14_665 14_665
N20 C20 C23 104.5 . .
N20 C20 C23 84.3 14_665 .
C23 C20 C23 22.7 14_665 .
N20 C20 C21 113.9 . .
N20 C20 C21 113.9 14_665 .
C23 C20 C21 107.8 14_665 .
C23 C20 C21 107.8 . .
N20 C20 H26 111.9 . .
N20 C20 H26 27.1 14_665 .
C23 C20 H26 129.7 14_665 .
C23 C20 H26 111.0 . .
C21 C20 H26 107.6 . .
O20 C21 N1 112.3 . .
O20 C21 C20 124.5 . .
N1 C21 C20 123.2 . .
N20 C22 C24 104.2 14_665 14_665
N20 C22 C27 33.8 14_665 .
C24 C22 C27 122.0 14_665 .
N20 C22 C23 73.6 14_665 .
C24 C22 C23 33.2 14_665 .
C27 C22 C23 100.0 . .
N20 C22 H21 92.9 14_665 .
C24 C22 H21 44.1 14_665 .
C27 C22 H21 126.193(1) . .
C23 C22 H21 35.7 . .
N20 C22 H24 110.9 14_665 .
C24 C22 H24 112.829(1) 14_665 .
C27 C22 H24 77.2 . .
C23 C22 H24 136.799(1) . .
H21 C22 H24 152.0 . .
N20 C22 H25 108.1 14_665 .
C24 C22 H25 111.5 14_665 .
C27 C22 H25 118.3 . .
C23 C22 H25 109.8 . .
H21 C22 H25 75.4 . .
H24 C22 H25 109.124(1) . .
C23 C23 C24 142.1 14_665 14_665
C23 C23 C24 23.8 14_665 .
C24 C23 C24 118.2 14_665 .
C23 C23 C20 78.7 14_665 .
C24 C23 C20 139.2 14_665 .
C24 C23 C20 102.5 . .
C23 C23 C22 150.6 14_665 .
C24 C23 C22 55.8 14_665 .
C24 C23 C22 151.6 . .
C20 C23 C22 89.6 . .
C23 C23 H20 124.659(1) 14_665 .
C24 C23 H20 48.0 14_665 .
C24 C23 H20 112.0 . .
C20 C23 H20 115.3 . .
C22 C23 H20 84.7 . .
C23 C23 H21 116.9 14_665 .
C24 C23 H21 61.1 14_665 .
C24 C23 H21 109.3 . .
C20 C23 H21 109.4 . .
C22 C23 H21 42.3 . .
H20 C23 H21 108.2 . .
C23 C24 C22 91.1 14_665 14_665
C23 C24 C23 14.1 14_665 .
C22 C24 C23 102.9 14_665 .
C23 C24 H22 125.440(1) 14_665 .
C22 C24 H22 112.6 14_665 .
C23 C24 H22 112.819(1) . .
C23 C24 H23 107.626(1) 14_665 .
C22 C24 H23 110.250(1) 14_665 .
C23 C24 H23 109.750(1) . .
H22 C24 H23 108.476(1) . .
C27 C25 O21 136.1 . .
C27 C25 C26 75.9 . 14_665
O21 C25 C26 145.9 . 14_665
C27 C25 O22 85.6 . 23_656
O21 C25 O22 125.5 . 23_656
C26 C25 O22 27.987(1) 14_665 23_656
C27 C25 N20 41.6 . 14_665
O21 C25 N20 122.9 . 14_665
C26 C25 N20 88.1 14_665 14_665
O22 C25 N20 111.6 23_656 14_665
C27 C25 C29 111.8 . .
O21 C25 C29 106.8 . .
C26 C25 C29 56.2 14_665 .
O22 C25 C29 73.9 23_656 .
N20 C25 C29 87.9 14_665 .
C27 C25 O22 101.597(1) . .
O21 C25 O22 103.2 . .
C26 C25 O22 49.506(1) 14_665 .
O22 C25 O22 22.6 23_656 .
N20 C25 O22 133.7 14_665 .
C29 C25 O22 82.7 . .
C27 C25 H26 63.2 . .
O21 C25 H26 94.246(1) . .
C26 C25 H26 114.9 14_665 .
O22 C25 H26 140.2 23_656 .
N20 C25 H26 28.7 14_665 .
C29 C25 H26 94.4 . .
O22 C25 H26 162.4 . .
C27 C25 H36 55.2 . .
O21 C25 H36 81.9 . .
C26 C25 H36 131.1 14_665 .
O22 C25 H36 133.2 23_656 .
N20 C25 H36 56.6 14_665 .
C29 C25 H36 139.781(1) . .
O22 C25 H36 134.6 . .
H26 C25 H36 45.4 . .
O21 O21 C25 114.7 23_656 .
C26 O22 O22 157.676(1) 7_665 23_656
C26 O22 C25 68.529(1) 7_665 23_656
O22 O22 C25 118.980(2) 23_656 23_656
C26 O22 C26 148.035(1) 7_665 14_665
O22 O22 C26 9.6 23_656 14_665
C25 O22 C26 120.923(1) 23_656 14_665
C26 O22 C27 59.656(1) 7_665 23_656
O22 O22 C27 141.290(1) 23_656 23_656
C25 O22 C27 44.0 23_656 23_656
C26 O22 C27 149.9 14_665 23_656
C26 O22 C28 54.067(2) 7_665 .
O22 O22 C28 120.958(1) 23_656 .
C25 O22 C28 119.825(1) 23_656 .
C26 O22 C28 117.272(1) 14_665 .
C27 O22 C28 88.4 23_656 .
C26 O22 C25 141.562(2) 7_665 .
O22 O22 C25 38.401(1) 23_656 .
C25 O22 C25 80.578(1) 23_656 .
C26 O22 C25 41.679(1) 14_665 .
C27 O22 C25 111.7 23_656 .
C28 O22 C25 158.9 . .
C26 O22 H29 61.133(2) 7_665 .
O22 O22 H29 105.8 23_656 .
C25 O22 H29 129.185(1) 23_656 .
C26 O22 H29 99.6 14_665 .
C27 O22 H29 109.0 23_656 .
C28 O22 H29 23.2 . .
C25 O22 H29 139.1 . .
O22 C26 C25 83.5 10_656 14_665
O22 C26 O22 12.7 10_656 14_665
C25 C26 O22 88.8 14_665 14_665
O22 C26 C27 99.2 10_656 14_665
C25 C26 C27 50.7 14_665 14_665
O22 C26 C27 111.3 14_665 14_665
O22 C26 C29 121.3 10_656 14_665
C25 C26 C29 80.4 14_665 14_665
O22 C26 C29 111.3 14_665 14_665
C27 C26 C29 112.0 14_665 14_665
O22 C26 C28 106.2 10_656 10_656
C25 C26 C28 159.0 14_665 10_656
O22 C26 C28 104.7 14_665 10_656
C27 C26 C28 108.6 14_665 10_656
C29 C26 C28 108.6 14_665 10_656
O22 C26 N20 123.5 10_656 .
C25 C26 N20 48.2 14_665 .
O22 C26 N20 133.1 14_665 .
C27 C26 N20 30.4 14_665 .
C29 C26 N20 82.7 14_665 .
C28 C26 N20 112.8 10_656 .
O22 C26 C26 22.3 10_656 17
C25 C26 C26 92.9 14_665 17
O22 C26 C26 9.6 14_665 17
C27 C26 C26 120.4 14_665 17
C29 C26 C26 103.4 14_665 17
C28 C26 C26 103.0 10_656 17
N20 C26 C26 139.7 . 17
N20 C27 C25 77.7 14_665 .
N20 C27 C26 93.1 14_665 14_665
C25 C27 C26 53.420(1) . 14_665
N20 C27 C22 60.1 14_665 .
C25 C27 C22 119.5 . .
C26 C27 C22 86.0 14_665 .
N20 C27 O22 110.4 14_665 23_656
C25 C27 O22 50.4 . 23_656
C26 C27 O22 21.1 14_665 23_656
C22 C27 O22 105.0 . 23_656
N20 C27 H26 27.3 14_665 .
C25 C27 H26 62.683(1) . .
C26 C27 H26 99.4 14_665 .
C22 C27 H26 87.2 . .
O22 C27 H26 109.0 23_656 .
N20 C27 H35 153.6 14_665 .
C25 C27 H35 125.3 . .
C26 C27 H35 110.755(1) 14_665 .
C22 C27 H35 109.1 . .
O22 C27 H35 95.5 23_656 .
H26 C27 H35 146.3 . .
N20 C27 H36 72.6 14_665 .
C25 C27 H36 58.605(1) . .
C26 C27 H36 112.0 14_665 .
C22 C27 H36 130.3 . .
O22 C27 H36 104.7 23_656 .
H26 C27 H36 45.6 . .
H35 C27 H36 106.7 . .
C28 C28 C26 153.4 21_654 7_665
C28 C28 O22 146.065(1) 21_654 .
C26 C28 O22 19.7 7_665 .
C28 C28 H28 71.2 21_654 .
C26 C28 H28 117.947(1) 7_665 .
O22 C28 H28 137.3 . .
C28 C28 H29 105.100(1) 21_654 .
C26 C28 H29 50.0 7_665 .
O22 C28 H29 43.4 . .
H28 C28 H29 135.7 . .
C28 C28 H30 63.508(1) 21_654 .
C26 C28 H30 133.1 7_665 .
O22 C28 H30 116.233(1) . .
H28 C28 H30 97.939(1) . .
H29 C28 H30 120.5 . .
C26 C29 C25 43.4 14_665 .
C26 C29 H31 110.8 14_665 .
C25 C29 H31 135.157(1) . .
C26 C29 H32 111.3 14_665 .
C25 C29 H32 115.116(1) . .
H31 C29 H32 108.5 . .
C26 C29 H33 112.0 14_665 .
C25 C29 H33 69.987(1) . .
H31 C29 H33 106.7 . .
H32 C29 H33 107.359(1) . .

loop_
_geom_bond_atom_site_label_1
_geom_bond_atom_site_label_2
_geom_bond_distance
_geom_bond_site_symmetry_2
Zn1 O2 1.928(7) 7_665
Zn1 O2 1.928(7) 10_656
Zn1 O2 1.928(7) .
Zn1 O1 1.9317(17) .
Zn1 Zn1 3.154(3) 4_566
Zn1 Zn1 3.154(3) 2_665
Zn1 Zn1 3.154(3) 3_656
O1 Zn1 1.9317(17) 4_566
O1 Zn1 1.9317(17) 3_656
O1 Zn1 1.9317(17) 2_665
O2 C1 1.336(10) .
C1 O2 1.336(10) 2_665
C1 C2 1.48(2) .
C2 C3 1.393(7) 13
C2 C3 1.393(7) .
C3 C4 1.393(9) .
C3 H3 0.9300 .
C4 C5 1.387(7) .
C4 N1 1.409(7) .
C4 H4 0.941(7) .
C5 C4 1.387(7) 13
C5 C5 1.53(3) 3_655
N1 C21 1.31184(16) .
N1 H4 0.4684 .
N1 H27 0.8367 .
N20 C27 0.93111(11) 14_665
N20 C25 1.36957(15) 14_665
N20 C20 1.42788(16) .
N20 C22 1.44954(17) 14_665
N20 C26 1.8363(2) .
N20 H34 0.86588(11) .
C20 N20 1.42790(14) 14_665
C20 C23 1.54174(17) 14_665
C20 C23 1.54174(17) .
C20 C21 1.58989(18) .
C20 H26 1.09817(12) .
C21 O20 1.22099(13) .
C22 N20 1.44954(16) 14_665
C22 C24 1.52147(16) 14_665
C22 C27 1.66853(19) .
C22 C23 1.83932(19) .
C22 H21 1.26522(13) .
C22 H24 1.09328(13) .
C22 H25 1.09580(13) .
C23 C23 0.6062 14_665
C23 C24 1.00597(11) 14_665
C23 C24 1.53020(16) .
C23 H20 1.09397(12) .
C23 H21 1.09696(12) .
C24 C23 1.00597(11) 14_665
C24 C22 1.52147(17) 14_665
C24 H22 1.09320(12) .
C24 H23 1.09325(13) .
C25 C27 1.22202(14) .
C25 O21 1.22371(14) .
C25 C26 1.26872(16) 14_665
C25 O22 1.35452(16) 23_656
C25 N20 1.36957(15) 14_665
C25 C29 1.8197(2) .
C25 O22 1.9076(2) .
C25 H26 1.34081(13) .
C25 H36 1.13974(11) .
O21 O21 1.13020(13) 23_656
O22 C26 0.6398 7_665
O22 O22 0.8387 23_656
O22 C25 1.35452(14) 23_656
O22 C26 1.45098(14) 14_665
O22 C27 1.7527(2) 23_656
O22 C28 1.8213(2) .
O22 H29 1.36312(17) .
C26 O22 0.6398 10_656
C26 C25 1.26872(14) 14_665
C26 O22 1.45098(16) 14_665
C26 C27 1.53243(18) 14_665
C26 C29 1.53267(16) 14_665
C26 C28 1.53587(17) 10_656
C26 C26 2.0223(2) 17
C27 N20 0.93111(11) 14_665
C27 C26 1.53243(18) 14_665
C27 O22 1.7527(2) 23_656
C27 H26 1.34752(15) .
C27 H35 1.09592(11) .
C27 H36 1.09587(12) .
C28 C28 0.5911 21_654
C28 C26 1.53587(16) 7_665
C28 H28 1.13240(11) .
C28 H29 0.7820 .
C28 H30 1.22372(13) .
C29 C26 1.53266(17) 14_665
C29 H31 1.09587(11) .
C29 H32 1.09624(13) .
C29 H33 1.09627(13) .
